data_1557803
loop_
_publ_author_name
'Cobos, Katherine'
'Rodr\'iguez, Rafael'
'Domarco, Olaya'
'Fern\'andez, Berta'
'Qui\~no\'a, Emilio'
'Riguera, Ricardo'
'Freire, F\'elix'

_publ_section_title
;
 Polymeric Helical Structures \`a la Carte by Rational Design of Monomers
;
_journal_issue 8
_journal_name_full Macromolecules
_journal_page_first 3182
_journal_page_last 3193
_journal_paper_doi 10.1021/acs.macromol.0c00085
_journal_volume 53
_journal_year 2020
_chemical_absolute_configuration ad
_chemical_formula_moiety 'C16 H12 Cl N O'
_chemical_formula_sum 'C16 H12 Cl N O'
_chemical_formula_weight 269.72
_space_group_IT_number 4
_space_group_name_Hall 'P 2yb'
_space_group_name_H-M_alt 'P 1 21 1'
_symmetry_cell_setting monoclinic
_symmetry_Int_Tables_number 4
_symmetry_space_group_name_Hall 'P 2yb'
_symmetry_space_group_name_H-M 'P 1 21 1'
_atom_sites_solution_hydrogens mixed
_atom_sites_solution_primary dual
_atom_sites_solution_secondary dual
_audit_conform_dict_location ftp://ftp.iucr.org/pub/cif_core.dic
_audit_conform_dict_name cif_core.dic
_audit_conform_dict_version 2.4.5
_audit_creation_date 2019-06-13T12:39:07-00:00
_audit_creation_method 'WinGX routine CIF_UPDATE'
_cell_angle_alpha 90
_cell_angle_beta 95.681(2)
_cell_angle_gamma 90
_cell_formula_units_Z 4
_cell_length_a 4.98630(10)
_cell_length_b 11.0727(3)
_cell_length_c 24.1254(7)
_cell_measurement_reflns_used 1934
_cell_measurement_temperature 100(2)
_cell_measurement_theta_max 78.58
_cell_measurement_theta_min 6.82
_cell_measurement_wavelength 1.54178
_cell_volume 1325.46(6)
_computing_cell_refinement 'APPEX3v2018.7-2 (BRUKER AXS, 2005)'
_computing_data_collection 'APPEX3v2018.7-2 (BRUKER AXS, 2005)'
_computing_data_reduction 'APPEX3v2018.7-2 (BRUKER AXS, 2005)'
_computing_molecular_graphics 'Ortep for Windows (Farrugia, 2012)'
_computing_publication_material 'WinGX publication routines (Farrugia, 2012)'
_computing_structure_refinement 'SHELXL-2018/3 (Sheldrick, 2018)'
_computing_structure_solution 'SHELXT 2014/5 (Sheldrick, 2014)'
_diffrn_ambient_temperature 100(2)
_diffrn_detector_area_resol_mean 7.3910
_diffrn_measured_fraction_theta_full 1
_diffrn_measured_fraction_theta_max 0.993
_diffrn_measurement_device_type 'Bruker D8 VENTURE PHOTON III-14'
_diffrn_measurement_method 'omega and phi'
_diffrn_radiation_monochromator 'Incoatec multilayer mirror'
_diffrn_radiation_probe x-ray
_diffrn_radiation_type CuK\a
_diffrn_radiation_wavelength 1.54184
_diffrn_reflns_av_R_equivalents 0.0516
_diffrn_reflns_av_unetI/netI 0.0192
_diffrn_reflns_Laue_measured_fraction_full 1
_diffrn_reflns_Laue_measured_fraction_max 0.993
_diffrn_reflns_limit_h_max 5
_diffrn_reflns_limit_h_min -6
_diffrn_reflns_limit_k_max 13
_diffrn_reflns_limit_k_min -13
_diffrn_reflns_limit_l_max 30
_diffrn_reflns_limit_l_min -30
_diffrn_reflns_number 62788
_diffrn_reflns_point_group_measured_fraction_full 0.999
_diffrn_reflns_point_group_measured_fraction_max 0.99
_diffrn_reflns_theta_full 67.679
_diffrn_reflns_theta_max 74.437
_diffrn_reflns_theta_min 1.84
_diffrn_source 'INCOATEC microfocus sealed tube'
_diffrn_source_type 'Incoatec I\mS 3.0'
_diffrn_standards_number 0
_exptl_absorpt_coefficient_mu 2.464
_exptl_absorpt_correction_T_max 0.7747
_exptl_absorpt_correction_T_min 0.6492
_exptl_absorpt_correction_type multi-scan
_exptl_absorpt_process_details 'BRUKER SADABS-2016/2'
_exptl_crystal_colour Colourless
_exptl_crystal_density_diffrn 1.352
_exptl_crystal_density_method 'not measured'
_exptl_crystal_description plate
_exptl_crystal_F_000 560
_exptl_crystal_size_max 0.26
_exptl_crystal_size_mid 0.04
_exptl_crystal_size_min 0.03
_refine_diff_density_max 0.15
_refine_diff_density_min -0.138
_refine_diff_density_rms 0.032
_refine_ls_abs_structure_details
;
 Flack x determined using 2374 quotients [(I+)-(I-)]/[(I+)+(I-)]
 (Parsons, Flack and Wagner, Acta Cryst. B69 (2013) 249-259).
;
_refine_ls_abs_structure_Flack -0.003(5)
_refine_ls_extinction_method none
_refine_ls_goodness_of_fit_ref 1.06
_refine_ls_hydrogen_treatment mixed
_refine_ls_matrix_type full
_refine_ls_number_constraints 0
_refine_ls_number_parameters 351
_refine_ls_number_reflns 5374
_refine_ls_number_restraints 1
_refine_ls_restrained_S_all 1.06
_refine_ls_R_factor_all 0.0266
_refine_ls_R_factor_gt 0.0249
_refine_ls_shift/su_max 0
_refine_ls_shift/su_mean 0
_refine_ls_structure_factor_coef Fsqd
_refine_ls_weighting_details 'w=1/[\s^2^(Fo^2^)+(0.0199P)^2^+0.4820P] where P=(Fo^2^+2Fc^2^)/3'
_refine_ls_weighting_scheme calc
_refine_ls_wR_factor_gt 0.0566
_refine_ls_wR_factor_ref 0.058
_reflns_Friedel_coverage 0.89
_reflns_Friedel_fraction_full 0.998
_reflns_Friedel_fraction_max 0.986
_reflns_number_gt 5203
_reflns_number_total 5374
_reflns_threshold_expression 'I > 2\s(I)'
_cod_data_source_file ma0c00085_si_006.cif
_cod_data_source_block shelx
_cod_depositor_comments
;Adding full bibliography for 1557803--1557808.cif.

 Adding full bibliography for 1557803--1557808.cif.
;
_cod_original_sg_symbol_H-M 'P 21'
_cod_database_code 1557803
_shelx_estimated_absorpt_t_min 0.567
_shelx_estimated_absorpt_t_max 0.93
_shelx_shelxl_version_number 2018/3

loop_
_symmetry_equiv_pos_as_xyz
'x, y, z'
'-x, y+1/2, -z'

loop_
_atom_site_label
_atom_site_type_symbol
_atom_site_fract_x
_atom_site_fract_y
_atom_site_fract_z
_atom_site_U_iso_or_equiv
_atom_site_adp_type
_atom_site_occupancy
_atom_site_site_symmetry_order
_atom_site_calc_flag
_atom_site_refinement_flags_posn
_atom_site_refinement_flags_adp
_atom_site_refinement_flags_occupancy
_atom_site_disorder_assembly
_atom_site_disorder_group
C1 C 0.2777(7) 0.6161(3) 0.52610(12) 0.0405(7) Uani 1 1 d . . . . .
H1 H 0.192601 0.584862 0.556578 0.049 Uiso 1 1 calc R U . . .
C2 C 0.3841(6) 0.6552(2) 0.48800(11) 0.0315(6) Uani 1 1 d . . . . .
C3 C 0.4948(5) 0.7018(2) 0.43979(10) 0.0266(5) Uani 1 1 d . . . . .
C4 C 0.7003(5) 0.7882(2) 0.44407(12) 0.0321(6) Uani 1 1 d . . . . .
H4 H 0.770738 0.816935 0.479679 0.038 Uiso 1 1 calc R U . . .
C5 C 0.8017(5) 0.8322(2) 0.39652(13) 0.0339(6) Uani 1 1 d . . . . .
H5 H 0.943022 0.890051 0.399584 0.041 Uiso 1 1 calc R U . . .
C6 C 0.6969(5) 0.7916(2) 0.34467(12) 0.0325(6) Uani 1 1 d . . . . .
H6 H 0.765986 0.822555 0.312213 0.039 Uiso 1 1 calc R U . . .
C7 C 0.4920(5) 0.7062(2) 0.33936(11) 0.0275(5) Uani 1 1 d . . . . .
H7 H 0.419959 0.679609 0.303515 0.033 Uiso 1 1 calc R U . . .
C8 C 0.3932(5) 0.6600(2) 0.38688(10) 0.0228(5) Uani 1 1 d . . . . .
N1 N 0.1877(4) 0.57197(18) 0.38408(8) 0.0225(4) Uani 1 1 d . . . . .
H1N H 0.105(6) 0.564(3) 0.4122(12) 0.030(7) Uiso 1 1 d . . . . .
C9 C 0.1420(4) 0.4853(2) 0.34488(9) 0.0198(4) Uani 1 1 d . . . . .
O1 O 0.2660(3) 0.47348(15) 0.30407(7) 0.0240(3) Uani 1 1 d . . . . .
C10 C -0.0945(4) 0.3990(2) 0.35155(9) 0.0214(4) Uani 1 1 d . . . . .
H10 H -0.250031 0.426961 0.325345 0.026 Uiso 1 1 calc R U . . .
Cl1 Cl -0.20276(11) 0.40229(5) 0.42121(2) 0.02509(12) Uani 1 1 d . . . . .
C11 C -0.0311(5) 0.2718(2) 0.33539(9) 0.0227(5) Uani 1 1 d . . . . .
C12 C 0.1832(5) 0.2087(2) 0.36351(11) 0.0280(5) Uani 1 1 d . . . . .
H12 H 0.287277 0.245021 0.394191 0.034 Uiso 1 1 calc R U . . .
C13 C 0.2439(6) 0.0935(2) 0.34670(12) 0.0348(6) Uani 1 1 d . . . . .
H13 H 0.389387 0.050562 0.366037 0.042 Uiso 1 1 calc R U . . .
C14 C 0.0944(6) 0.0401(2) 0.30192(12) 0.0371(6) Uani 1 1 d . . . . .
H14 H 0.138584 -0.038785 0.290275 0.045 Uiso 1 1 calc R U . . .
C15 C -0.1197(6) 0.1017(3) 0.27411(12) 0.0384(7) Uani 1 1 d . . . . .
H15 H -0.223067 0.065171 0.243407 0.046 Uiso 1 1 calc R U . . .
C16 C -0.1838(5) 0.2179(2) 0.29122(10) 0.0302(5) Uani 1 1 d . . . . .
H16 H -0.332349 0.259815 0.27249 0.036 Uiso 1 1 calc R U . . .
C17 C 0.2759(5) 0.2642(2) 0.18136(11) 0.0286(5) Uani 1 1 d . . . . .
H17 H 0.192945 0.270635 0.215032 0.034 Uiso 1 1 calc R U . . .
C18 C 0.3795(4) 0.2562(2) 0.13932(9) 0.0215(5) Uani 1 1 d . . . . .
C19 C 0.5139(4) 0.2510(2) 0.08923(9) 0.0210(4) Uani 1 1 d . . . . .
C20 C 0.4592(5) 0.1574(2) 0.05078(10) 0.0230(5) Uani 1 1 d . . . . .
H20 H 0.325297 0.099085 0.056737 0.028 Uiso 1 1 calc R U . . .
C21 C 0.5995(5) 0.1492(2) 0.00393(10) 0.0268(5) Uani 1 1 d . . . . .
H21 H 0.565595 0.084258 -0.021543 0.032 Uiso 1 1 calc R U . . .
C22 C 0.7894(5) 0.2364(2) -0.00537(10) 0.0260(5) Uani 1 1 d . . . . .
H22 H 0.885149 0.230782 -0.037417 0.031 Uiso 1 1 calc R U . . .
C23 C 0.8420(5) 0.3322(2) 0.03145(10) 0.0240(5) Uani 1 1 d . . . . .
H23 H 0.969657 0.392297 0.024094 0.029 Uiso 1 1 calc R U . . .
C24 C 0.7069(4) 0.3394(2) 0.07908(9) 0.0196(4) Uani 1 1 d . . . . .
N2 N 0.7503(4) 0.43201(17) 0.11917(8) 0.0205(4) Uani 1 1 d . . . . .
H2N H 0.633(6) 0.440(3) 0.1436(12) 0.030(8) Uiso 1 1 d . . . . .
C25 C 0.9630(4) 0.5070(2) 0.12787(9) 0.0187(4) Uani 1 1 d . . . . .
O2 O 1.1517(3) 0.51468(14) 0.09911(7) 0.0234(3) Uani 1 1 d . . . . .
C26 C 0.9707(4) 0.5920(2) 0.17829(9) 0.0190(4) Uani 1 1 d . . . . .
H26 H 1.14858 0.58009 0.200651 0.023 Uiso 1 1 calc R U . . .
Cl2 Cl 0.71052(10) 0.56043(5) 0.22375(2) 0.02146(11) Uani 1 1 d . . . . .
C27 C 0.9557(4) 0.7227(2) 0.16031(9) 0.0189(4) Uani 1 1 d . . . . .
C28 C 0.7460(5) 0.7607(2) 0.12172(10) 0.0236(5) Uani 1 1 d . . . . .
H28 H 0.610676 0.705228 0.107678 0.028 Uiso 1 1 calc R U . . .
C29 C 0.7357(5) 0.8803(2) 0.10385(10) 0.0264(5) Uani 1 1 d . . . . .
H29 H 0.5943 0.906117 0.07718 0.032 Uiso 1 1 calc R U . . .
C30 C 0.9304(5) 0.9618(2) 0.12476(10) 0.0265(5) Uani 1 1 d . . . . .
H30 H 0.921364 1.043629 0.112823 0.032 Uiso 1 1 calc R U . . .
C31 C 1.1390(5) 0.9239(2) 0.16324(10) 0.0277(5) Uani 1 1 d . . . . .
H31 H 1.273192 0.97973 0.177519 0.033 Uiso 1 1 calc R U . . .
C32 C 1.1516(5) 0.8045(2) 0.18083(10) 0.0244(5) Uani 1 1 d . . . . .
H32 H 1.294965 0.778672 0.207028 0.029 Uiso 1 1 calc R U . . .

loop_
_atom_site_aniso_label
_atom_site_aniso_U_11
_atom_site_aniso_U_22
_atom_site_aniso_U_33
_atom_site_aniso_U_23
_atom_site_aniso_U_13
_atom_site_aniso_U_12
C1 0.0613(19) 0.0322(15) 0.0282(14) -0.0028(11) 0.0048(13) -0.0054(13)
C2 0.0418(15) 0.0234(13) 0.0281(13) -0.0045(10) -0.0025(11) -0.0007(11)
C3 0.0292(13) 0.0207(12) 0.0294(12) -0.0023(10) 0.0014(10) 0.0025(9)
C4 0.0303(13) 0.0242(13) 0.0406(15) -0.0059(11) -0.0023(11) 0.0008(10)
C5 0.0280(13) 0.0217(13) 0.0529(17) -0.0050(12) 0.0079(12) -0.0044(10)
C6 0.0339(14) 0.0226(13) 0.0430(15) -0.0006(11) 0.0145(11) -0.0013(10)
C7 0.0301(13) 0.0226(12) 0.0303(13) -0.0005(10) 0.0061(10) -0.0006(10)
C8 0.0216(11) 0.0178(11) 0.0292(12) -0.0018(9) 0.0042(9) 0.0017(9)
N1 0.0225(9) 0.0234(10) 0.0227(9) -0.0010(8) 0.0069(7) -0.0019(8)
C9 0.0171(10) 0.0201(11) 0.0216(11) 0.0028(9) -0.0010(8) 0.0030(8)
O1 0.0222(8) 0.0278(9) 0.0223(8) -0.0012(7) 0.0045(6) -0.0018(6)
C10 0.0166(10) 0.0270(11) 0.0204(10) 0.0030(10) 0.0017(8) 0.0005(9)
Cl1 0.0246(3) 0.0273(3) 0.0243(3) 0.0023(2) 0.0072(2) -0.0008(2)
C11 0.0211(11) 0.0247(12) 0.0232(11) 0.0002(9) 0.0064(9) -0.0057(9)
C12 0.0233(12) 0.0261(13) 0.0341(13) -0.0014(11) -0.0002(10) -0.0008(10)
C13 0.0304(13) 0.0283(14) 0.0472(16) 0.0018(11) 0.0106(11) 0.0016(10)
C14 0.0430(15) 0.0243(14) 0.0477(15) -0.0071(11) 0.0225(12) -0.0096(11)
C15 0.0431(16) 0.0374(15) 0.0359(15) -0.0117(12) 0.0104(12) -0.0187(13)
C16 0.0266(13) 0.0340(14) 0.0301(13) 0.0003(11) 0.0037(10) -0.0070(11)
C17 0.0252(12) 0.0322(14) 0.0288(13) 0.0063(11) 0.0041(10) -0.0009(10)
C18 0.0189(11) 0.0175(11) 0.0274(12) 0.0036(9) -0.0007(9) -0.0008(8)
C19 0.0186(10) 0.0204(11) 0.0232(11) 0.0018(9) -0.0013(8) 0.0036(8)
C20 0.0208(11) 0.0198(11) 0.0273(12) 0.0019(9) -0.0025(9) 0.0021(9)
C21 0.0278(12) 0.0250(12) 0.0262(12) -0.0041(10) -0.0048(10) 0.0058(10)
C22 0.0229(11) 0.0331(13) 0.0219(11) -0.0042(10) 0.0013(9) 0.0068(10)
C23 0.0193(11) 0.0270(12) 0.0255(12) -0.0005(10) 0.0014(9) 0.0009(9)
C24 0.0163(10) 0.0197(11) 0.0223(11) -0.0018(9) -0.0001(8) 0.0037(8)
N2 0.0166(9) 0.0232(10) 0.0224(9) -0.0036(7) 0.0053(7) -0.0006(7)
C25 0.0158(10) 0.0177(10) 0.0225(10) 0.0020(8) 0.0021(8) 0.0026(8)
O2 0.0207(8) 0.0219(8) 0.0288(8) -0.0005(7) 0.0090(6) -0.0019(6)
C26 0.0150(10) 0.0214(11) 0.0206(10) 0.0013(8) 0.0011(8) 0.0009(8)
Cl2 0.0202(2) 0.0251(3) 0.0194(2) 0.0017(2) 0.00397(18) 0.0013(2)
C27 0.0178(10) 0.0191(11) 0.0201(10) -0.0002(8) 0.0035(8) 0.0024(8)
C28 0.0211(11) 0.0214(12) 0.0277(12) -0.0005(9) -0.0009(9) -0.0004(9)
C29 0.0248(12) 0.0226(13) 0.0310(12) 0.0028(9) -0.0005(9) 0.0044(9)
C30 0.0285(12) 0.0188(11) 0.0329(13) 0.0020(10) 0.0068(10) 0.0021(9)
C31 0.0239(12) 0.0231(13) 0.0363(13) -0.0026(10) 0.0031(9) -0.0045(9)
C32 0.0214(12) 0.0247(12) 0.0269(12) -0.0001(9) 0.0007(9) 0.0008(9)

loop_
_atom_type_symbol
_atom_type_description
_atom_type_scat_dispersion_real
_atom_type_scat_dispersion_imag
_atom_type_scat_source
C C 0.0181 0.0091 'International Tables Vol C Tables 4.2.6.8 and 6.1.1.4'
H H 0 0 'International Tables Vol C Tables 4.2.6.8 and 6.1.1.4'
N N 0.0311 0.018 'International Tables Vol C Tables 4.2.6.8 and 6.1.1.4'
O O 0.0492 0.0322 'International Tables Vol C Tables 4.2.6.8 and 6.1.1.4'
Cl Cl 0.3639 0.7018 'International Tables Vol C Tables 4.2.6.8 and 6.1.1.4'

loop_
_geom_angle_atom_site_label_1
_geom_angle_atom_site_label_2
_geom_angle_atom_site_label_3
_geom_angle
_geom_angle_site_symmetry_1
_geom_angle_site_symmetry_3
_geom_angle_publ_flag
C2 C1 H1 180 . . ?
C1 C2 C3 176.0(3) . . ?
C4 C3 C8 119.2(2) . . ?
C4 C3 C2 121.7(2) . . ?
C8 C3 C2 119.1(2) . . ?
C5 C4 C3 120.2(2) . . ?
C5 C4 H4 119.9 . . ?
C3 C4 H4 119.9 . . ?
C6 C5 C4 119.9(2) . . ?
C6 C5 H5 120 . . ?
C4 C5 H5 120 . . ?
C5 C6 C7 120.9(3) . . ?
C5 C6 H6 119.6 . . ?
C7 C6 H6 119.6 . . ?
C6 C7 C8 119.5(2) . . ?
C6 C7 H7 120.2 . . ?
C8 C7 H7 120.2 . . ?
C7 C8 C3 120.2(2) . . ?
C7 C8 N1 122.0(2) . . ?
C3 C8 N1 117.8(2) . . ?
C9 N1 C8 126.6(2) . . ?
C9 N1 H1N 115(2) . . ?
C8 N1 H1N 117(2) . . ?
O1 C9 N1 125.3(2) . . ?
O1 C9 C10 118.2(2) . . ?
N1 C9 C10 116.47(19) . . ?
C11 C10 C9 111.82(17) . . ?
C11 C10 Cl1 110.37(16) . . ?
C9 C10 Cl1 112.68(16) . . ?
C11 C10 H10 107.2 . . ?
C9 C10 H10 107.2 . . ?
Cl1 C10 H10 107.2 . . ?
C16 C11 C12 119.7(2) . . ?
C16 C11 C10 119.4(2) . . ?
C12 C11 C10 120.9(2) . . ?
C13 C12 C11 119.9(2) . . ?
C13 C12 H12 120 . . ?
C11 C12 H12 120 . . ?
C12 C13 C14 120.5(3) . . ?
C12 C13 H13 119.8 . . ?
C14 C13 H13 119.8 . . ?
C13 C14 C15 119.9(3) . . ?
C13 C14 H14 120.1 . . ?
C15 C14 H14 120.1 . . ?
C14 C15 C16 119.9(3) . . ?
C14 C15 H15 120 . . ?
C16 C15 H15 120 . . ?
C11 C16 C15 120.0(3) . . ?
C11 C16 H16 120 . . ?
C15 C16 H16 120 . . ?
C18 C17 H17 180 . . ?
C17 C18 C19 177.3(3) . . ?
C20 C19 C24 119.4(2) . . ?
C20 C19 C18 120.6(2) . . ?
C24 C19 C18 120.0(2) . . ?
C21 C20 C19 120.4(2) . . ?
C21 C20 H20 119.8 . . ?
C19 C20 H20 119.8 . . ?
C22 C21 C20 119.5(2) . . ?
C22 C21 H21 120.2 . . ?
C20 C21 H21 120.2 . . ?
C21 C22 C23 121.1(2) . . ?
C21 C22 H22 119.5 . . ?
C23 C22 H22 119.5 . . ?
C24 C23 C22 119.7(2) . . ?
C24 C23 H23 120.1 . . ?
C22 C23 H23 120.1 . . ?
C23 C24 N2 123.7(2) . . ?
C23 C24 C19 119.8(2) . . ?
N2 C24 C19 116.5(2) . . ?
C25 N2 C24 128.29(19) . . ?
C25 N2 H2N 113.9(19) . . ?
C24 N2 H2N 117.7(19) . . ?
O2 C25 N2 126.2(2) . . ?
O2 C25 C26 116.5(2) . . ?
N2 C25 C26 117.32(19) . . ?
C27 C26 C25 111.29(18) . . ?
C27 C26 Cl2 109.89(15) . . ?
C25 C26 Cl2 113.41(15) . . ?
C27 C26 H26 107.3 . . ?
C25 C26 H26 107.3 . . ?
Cl2 C26 H26 107.3 . . ?
C32 C27 C28 119.8(2) . . ?
C32 C27 C26 120.6(2) . . ?
C28 C27 C26 119.6(2) . . ?
C29 C28 C27 119.8(2) . . ?
C29 C28 H28 120.1 . . ?
C27 C28 H28 120.1 . . ?
C30 C29 C28 120.3(2) . . ?
C30 C29 H29 119.9 . . ?
C28 C29 H29 119.9 . . ?
C29 C30 C31 119.9(2) . . ?
C29 C30 H30 120 . . ?
C31 C30 H30 120 . . ?
C32 C31 C30 120.0(2) . . ?
C32 C31 H31 120 . . ?
C30 C31 H31 120 . . ?
C27 C32 C31 120.2(2) . . ?
C27 C32 H32 119.9 . . ?
C31 C32 H32 119.9 . . ?

loop_
_geom_bond_atom_site_label_1
_geom_bond_atom_site_label_2
_geom_bond_distance
_geom_bond_site_symmetry_2
_geom_bond_publ_flag
C1 C2 1.187(4) . ?
C1 H1 0.95 . ?
C2 C3 1.432(4) . ?
C3 C4 1.399(4) . ?
C3 C8 1.404(3) . ?
C4 C5 1.387(4) . ?
C4 H4 0.95 . ?
C5 C6 1.382(4) . ?
C5 H5 0.95 . ?
C6 C7 1.388(4) . ?
C6 H6 0.95 . ?
C7 C8 1.390(3) . ?
C7 H7 0.95 . ?
C8 N1 1.411(3) . ?
N1 C9 1.351(3) . ?
N1 H1N 0.83(3) . ?
C9 O1 1.220(3) . ?
C9 C10 1.539(3) . ?
C10 C11 1.504(3) . ?
C10 Cl1 1.816(2) . ?
C10 H10 1 . ?
C11 C16 1.382(3) . ?
C11 C12 1.395(3) . ?
C12 C13 1.382(4) . ?
C12 H12 0.95 . ?
C13 C14 1.383(4) . ?
C13 H13 0.95 . ?
C14 C15 1.384(4) . ?
C14 H14 0.95 . ?
C15 C16 1.397(4) . ?
C15 H15 0.95 . ?
C16 H16 0.95 . ?
C17 C18 1.186(4) . ?
C17 H17 0.95 . ?
C18 C19 1.440(3) . ?
C19 C20 1.400(3) . ?
C19 C24 1.411(3) . ?
C20 C21 1.390(3) . ?
C20 H20 0.95 . ?
C21 C22 1.386(4) . ?
C21 H21 0.95 . ?
C22 C23 1.391(3) . ?
C22 H22 0.95 . ?
C23 C24 1.391(3) . ?
C23 H23 0.95 . ?
C24 N2 1.411(3) . ?
N2 C25 1.347(3) . ?
N2 H2N 0.88(3) . ?
C25 O2 1.226(3) . ?
C25 C26 1.536(3) . ?
C26 C27 1.511(3) . ?
C26 Cl2 1.814(2) . ?
C26 H26 1 . ?
C27 C32 1.387(3) . ?
C27 C28 1.394(3) . ?
C28 C29 1.392(3) . ?
C28 H28 0.95 . ?
C29 C30 1.384(4) . ?
C29 H29 0.95 . ?
C30 C31 1.389(3) . ?
C30 H30 0.95 . ?
C31 C32 1.389(4) . ?
C31 H31 0.95 . ?
C32 H32 0.95 . ?

loop_
_geom_hbond_atom_site_label_D
_geom_hbond_atom_site_label_H
_geom_hbond_atom_site_label_A
_geom_hbond_distance_DH
_geom_hbond_distance_HA
_geom_hbond_distance_DA
_geom_hbond_angle_DHA
_geom_hbond_site_symmetry_A
_geom_hbond_publ_flag
C7 H7 O1 0.95 2.41 2.906(3) 112.4 . yes
N1 H1N Cl1 0.83(3) 2.38(3) 2.910(2) 122(3) . yes
C10 H10 O1 1 2.47 3.382(3) 151.2 1_455 yes
C23 H23 O2 0.95 2.37 2.938(3) 118.1 . yes
N2 H2N Cl2 0.88(3) 2.35(3) 2.9199(19) 123(2) . yes

loop_
_geom_torsion_atom_site_label_1
_geom_torsion_atom_site_label_2
_geom_torsion_atom_site_label_3
_geom_torsion_atom_site_label_4
_geom_torsion
_geom_torsion_site_symmetry_1
_geom_torsion_site_symmetry_2
_geom_torsion_site_symmetry_3
_geom_torsion_site_symmetry_4
_geom_torsion_publ_flag
C8 C3 C4 C5 0.1(4) . . . . ?
C2 C3 C4 C5 -179.5(2) . . . . ?
C3 C4 C5 C6 0.9(4) . . . . ?
C4 C5 C6 C7 -0.6(4) . . . . ?
C5 C6 C7 C8 -0.7(4) . . . . ?
C6 C7 C8 C3 1.7(4) . . . . ?
C6 C7 C8 N1 -179.2(2) . . . . ?
C4 C3 C8 C7 -1.4(4) . . . . ?
C2 C3 C8 C7 178.2(2) . . . . ?
C4 C3 C8 N1 179.4(2) . . . . ?
C2 C3 C8 N1 -0.9(3) . . . . ?
C7 C8 N1 C9 31.2(4) . . . . ?
C3 C8 N1 C9 -149.7(2) . . . . ?
C8 N1 C9 O1 -3.5(4) . . . . ?
C8 N1 C9 C10 179.4(2) . . . . ?
O1 C9 C10 C11 40.5(3) . . . . ?
N1 C9 C10 C11 -142.1(2) . . . . ?
O1 C9 C10 Cl1 165.56(17) . . . . ?
N1 C9 C10 Cl1 -17.1(3) . . . . ?
C9 C10 C11 C16 -117.6(2) . . . . ?
Cl1 C10 C11 C16 116.1(2) . . . . ?
C9 C10 C11 C12 60.9(3) . . . . ?
Cl1 C10 C11 C12 -65.4(2) . . . . ?
C16 C11 C12 C13 0.8(4) . . . . ?
C10 C11 C12 C13 -177.7(2) . . . . ?
C11 C12 C13 C14 0.3(4) . . . . ?
C12 C13 C14 C15 -0.8(4) . . . . ?
C13 C14 C15 C16 0.2(4) . . . . ?
C12 C11 C16 C15 -1.4(4) . . . . ?
C10 C11 C16 C15 177.1(2) . . . . ?
C14 C15 C16 C11 0.9(4) . . . . ?
C24 C19 C20 C21 2.1(3) . . . . ?
C18 C19 C20 C21 -176.6(2) . . . . ?
C19 C20 C21 C22 -1.8(3) . . . . ?
C20 C21 C22 C23 0.0(4) . . . . ?
C21 C22 C23 C24 1.5(3) . . . . ?
C22 C23 C24 N2 178.9(2) . . . . ?
C22 C23 C24 C19 -1.1(3) . . . . ?
C20 C19 C24 C23 -0.6(3) . . . . ?
C18 C19 C24 C23 178.1(2) . . . . ?
C20 C19 C24 N2 179.32(19) . . . . ?
C18 C19 C24 N2 -1.9(3) . . . . ?
C23 C24 N2 C25 -19.1(4) . . . . ?
C19 C24 N2 C25 161.0(2) . . . . ?
C24 N2 C25 O2 6.2(4) . . . . ?
C24 N2 C25 C26 -174.3(2) . . . . ?
O2 C25 C26 C27 63.5(3) . . . . ?
N2 C25 C26 C27 -116.0(2) . . . . ?
O2 C25 C26 Cl2 -171.94(16) . . . . ?
N2 C25 C26 Cl2 8.5(2) . . . . ?
C25 C26 C27 C32 -125.0(2) . . . . ?
Cl2 C26 C27 C32 108.5(2) . . . . ?
C25 C26 C27 C28 53.6(3) . . . . ?
Cl2 C26 C27 C28 -72.9(2) . . . . ?
C32 C27 C28 C29 0.4(3) . . . . ?
C26 C27 C28 C29 -178.2(2) . . . . ?
C27 C28 C29 C30 -0.9(4) . . . . ?
C28 C29 C30 C31 0.8(4) . . . . ?
C29 C30 C31 C32 -0.2(4) . . . . ?
C28 C27 C32 C31 0.2(3) . . . . ?
C26 C27 C32 C31 178.7(2) . . . . ?
C30 C31 C32 C27 -0.3(4) . . . . ?
